data_7251294
loop_
_publ_author_name
'Groslambert, Loic'
'Padilla-Hernandez, Andres'
'Hasija, Avantika'
'Aubert, Emmanuel'
'Pale, Patrick'
'Mamane, Victor'

_publ_section_title
;
 Supramolecular Assemblies Involving Triaryltelluronium Cations: Combining
 Chalcogen Bonding, Hydrogen Bonding and Lone Pair--pi Interactions
;
_journal_name_full CrystEngComm
_journal_paper_doi 10.1039/D5CE00866B
_journal_year 2025
_chemical_formula_moiety 'C32 H12 B F24, C24 H9 F18 Te, 2(C4 H2 N2), 2(C2 H4 Cl2)'
_chemical_formula_sum 'C68 H33 B Cl4 F42 N4 Te'
_chemical_formula_weight 1984.19
_space_group_crystal_system orthorhombic
_space_group_IT_number 61
_space_group_name_Hall '-P 2ac 2ab'
_space_group_name_H-M_alt 'P b c a'
_atom_sites_solution_hydrogens geom
_audit_creation_method SHELXL-2018/3
_audit_update_record
;
2025-08-26 deposited with the CCDC.	2025-11-25 downloaded from the CCDC.
;
_cell_angle_alpha 90
_cell_angle_beta 90
_cell_angle_gamma 90
_cell_formula_units_Z 8
_cell_length_a 17.7129(7)
_cell_length_b 23.8886(9)
_cell_length_c 36.3698(15)
_cell_measurement_reflns_used 9256
_cell_measurement_temperature 120(2)
_cell_measurement_theta_max 27.01
_cell_measurement_theta_min 2.24
_cell_volume 15389.4(11)
_computing_cell_refinement 'Bruker SAINT'
_computing_data_collection 'Bruker APEX3'
_computing_data_reduction 'Bruker SAINT'
_computing_molecular_graphics 'Bruker SHELXTL'
_computing_publication_material 'Bruker SHELXTL'
_computing_structure_refinement 'SHELXL-2019/3(Sheldrick, 2019)'
_computing_structure_solution 'SHELXT 2018/2 (Sheldrick, 2018)'
_diffrn_ambient_temperature 120(2)
_diffrn_measured_fraction_theta_full 0.999
_diffrn_measured_fraction_theta_max 0.996
_diffrn_measurement_device_type 'Bruker PHOTON-III CPAD'
_diffrn_measurement_method '\f and \w shuterless scans'
_diffrn_radiation_type MoK\a
_diffrn_radiation_wavelength 0.71073
_diffrn_reflns_av_R_equivalents 0.0839
_diffrn_reflns_av_unetI/netI 0.0417
_diffrn_reflns_Laue_measured_fraction_full 0.999
_diffrn_reflns_Laue_measured_fraction_max 0.996
_diffrn_reflns_limit_h_max 23
_diffrn_reflns_limit_h_min -23
_diffrn_reflns_limit_k_max 31
_diffrn_reflns_limit_k_min -31
_diffrn_reflns_limit_l_max 47
_diffrn_reflns_limit_l_min -47
_diffrn_reflns_number 196927
_diffrn_reflns_point_group_measured_fraction_full 0.999
_diffrn_reflns_point_group_measured_fraction_max 0.996
_diffrn_reflns_theta_full 25.242
_diffrn_reflns_theta_max 27.946
_diffrn_reflns_theta_min 2.131
_diffrn_source 'Mo-ImuS 3.0 microfocus tube'
_exptl_absorpt_coefficient_mu 0.672
_exptl_absorpt_correction_T_max 0.7456
_exptl_absorpt_correction_T_min 0.6800
_exptl_absorpt_correction_type multi-scan
_exptl_absorpt_process_details sadabs
_exptl_crystal_colour colourless
_exptl_crystal_density_diffrn 1.713
_exptl_crystal_density_meas ?
_exptl_crystal_description block
_exptl_crystal_F_000 7776
_exptl_crystal_size_max 0.200
_exptl_crystal_size_mid 0.140
_exptl_crystal_size_min 0.120
_refine_diff_density_max 1.452
_refine_diff_density_min -1.346
_refine_diff_density_rms 0.109
_refine_ls_extinction_method none
_refine_ls_goodness_of_fit_ref 1.109
_refine_ls_hydrogen_treatment constr
_refine_ls_matrix_type full
_refine_ls_number_parameters 1104
_refine_ls_number_reflns 18416
_refine_ls_number_restraints 18
_refine_ls_restrained_S_all 1.113
_refine_ls_R_factor_all 0.0941
_refine_ls_R_factor_gt 0.0588
_refine_ls_shift/su_max 0.006
_refine_ls_shift/su_mean 0.003
_refine_ls_structure_factor_coef Fsqd
_refine_ls_weighting_details 'w=1/[\s^2^(Fo^2^)+(0.0553P)^2^+46.8036P] where P=(Fo^2^+2Fc^2^)/3'
_refine_ls_weighting_scheme calc
_refine_ls_wR_factor_gt 0.1334
_refine_ls_wR_factor_ref 0.1547
_reflns_Friedel_coverage 0.000
_reflns_number_gt 12986
_reflns_number_total 18416
_reflns_threshold_expression 'I > 2\s(I)'
_cod_data_source_file d5ce00866b2.cif
_cod_data_source_block evmlg240809_02
_cod_depositor_comments
;
The following automatic conversions were performed:

data item '_exptl_crystal_density_meas' value 'none' was changed to
'?' -- the value is perceived as not measured.

Automatic conversion script
Id: cif_fix_values 8170 2020-07-09 18:12:32Z antanas 
;
_cod_database_code 7251294
_shelx_shelxl_version_number 2018/3
_shelx_space_group_comment
;
The symmetry employed for this shelxl refinement is uniquely defined
by the following loop, which should always be used as a source of
symmetry information in preference to the above space-group names.
They are only intended as comments.
;
_shelx_estimated_absorpt_t_min 0.877
_shelx_estimated_absorpt_t_max 0.924

loop_
_space_group_symop_operation_xyz
'x, y, z'
'-x+1/2, -y, z+1/2'
'-x, y+1/2, -z+1/2'
'x+1/2, -y+1/2, -z'
'-x, -y, -z'
'x-1/2, y, -z-1/2'
'x, -y-1/2, z-1/2'
'-x-1/2, y-1/2, z'

loop_
_atom_site_label
_atom_site_type_symbol
_atom_site_fract_x
_atom_site_fract_y
_atom_site_fract_z
_atom_site_U_iso_or_equiv
_atom_site_adp_type
_atom_site_occupancy
_atom_site_site_symmetry_order
_atom_site_calc_flag
_atom_site_refinement_flags_posn
_atom_site_refinement_flags_adp
_atom_site_refinement_flags_occupancy
_atom_site_disorder_assembly
_atom_site_disorder_group
Te1 Te 0.19463(2) 0.33287(2) 0.40276(2) 0.02044(7) Uani 1 1 d . . . . .
C1 C 0.3002(2) 0.36857(16) 0.38852(10) 0.0210(7) Uani 1 1 d . . . . .
C2 C 0.3430(2) 0.39346(17) 0.41612(11) 0.0246(8) Uani 1 1 d . . . . .
H2 H 0.324417 0.395385 0.440588 0.029 Uiso 1 1 calc R U . . .
C3 C 0.4128(2) 0.41529(18) 0.40742(11) 0.0272(8) Uani 1 1 d . . . . .
C4 C 0.4399(2) 0.41366(18) 0.37157(12) 0.0302(9) Uani 1 1 d . . . . .
H4 H 0.487465 0.429612 0.365647 0.036 Uiso 1 1 calc R U . . .
C5 C 0.3964(2) 0.38842(18) 0.34466(11) 0.0286(9) Uani 1 1 d . . . . .
C6 C 0.3263(2) 0.36544(16) 0.35275(11) 0.0245(8) Uani 1 1 d . . . . .
H6 H 0.297025 0.347956 0.334135 0.029 Uiso 1 1 calc R U . . .
C7 C 0.4583(3) 0.4431(2) 0.43743(13) 0.0402(11) Uani 1 1 d . . . . .
F1 F 0.45665(17) 0.41241(14) 0.46836(8) 0.0514(8) Uani 1 1 d . . . . .
F2 F 0.42957(19) 0.49317(13) 0.44629(8) 0.0536(8) Uani 1 1 d . . . . .
F3 F 0.52967(17) 0.45061(19) 0.42817(10) 0.0760(12) Uani 1 1 d . . . . .
C8 C 0.4249(3) 0.3864(3) 0.30598(14) 0.0485(13) Uani 1 1 d . . . . .
F4 F 0.4924(2) 0.3740(4) 0.30266(12) 0.169(4) Uani 1 1 d . . . . .
F5 F 0.4213(7) 0.4337(3) 0.29035(15) 0.223(5) Uani 1 1 d . . . . .
F6 F 0.3872(2) 0.3548(3) 0.28478(10) 0.121(2) Uani 1 1 d . . . . .
C9 C 0.1333(2) 0.36313(16) 0.35701(10) 0.0216(8) Uani 1 1 d . . . . .
C10 C 0.1508(2) 0.41313(16) 0.33982(10) 0.0215(8) Uani 1 1 d . . . . .
H10 H 0.192494 0.434974 0.347865 0.026 Uiso 1 1 calc R U . . .
C11 C 0.1062(2) 0.43082(16) 0.31047(11) 0.0236(8) Uani 1 1 d . . . . .
C12 C 0.0455(2) 0.39928(18) 0.29868(11) 0.0266(8) Uani 1 1 d . . . . .
H12 H 0.015248 0.411829 0.278766 0.032 Uiso 1 1 calc R U . . .
C13 C 0.0292(2) 0.34913(17) 0.31613(11) 0.0248(8) Uani 1 1 d . . . . .
C14 C 0.0729(2) 0.33030(17) 0.34539(10) 0.0228(8) Uani 1 1 d . . . . .
H14 H 0.061732 0.295798 0.357194 0.027 Uiso 1 1 calc R U . . .
C15 C 0.1271(3) 0.48455(18) 0.29156(12) 0.0320(9) Uani 1 1 d . . . . .
F7 F 0.19645(17) 0.48257(12) 0.27729(9) 0.0487(7) Uani 1 1 d . . . . .
F8 F 0.12716(17) 0.52798(10) 0.31497(8) 0.0430(7) Uani 1 1 d . . . . .
F9 F 0.07971(17) 0.49754(12) 0.26427(8) 0.0461(7) Uani 1 1 d . . . . .
C16 C -0.0373(3) 0.3156(2) 0.30323(12) 0.0335(10) Uani 1 1 d . . . . .
F10 F -0.09956(16) 0.34632(14) 0.30183(10) 0.0544(8) Uani 1 1 d . . . . .
F11 F -0.02671(17) 0.29495(13) 0.26959(7) 0.0461(7) Uani 1 1 d . . . . .
F12 F -0.05193(17) 0.27201(13) 0.32514(8) 0.0498(8) Uani 1 1 d . . . . .
C17 C 0.1621(2) 0.39739(17) 0.43956(10) 0.0240(8) Uani 1 1 d . . . . .
C18 C 0.1784(2) 0.45342(17) 0.43322(11) 0.0243(8) Uani 1 1 d . . . . .
H18 H 0.205837 0.464407 0.411965 0.029 Uiso 1 1 calc R U . . .
C19 C 0.1540(2) 0.49307(18) 0.45837(11) 0.0282(9) Uani 1 1 d . . . . .
C20 C 0.1138(2) 0.4772(2) 0.48963(11) 0.0312(9) Uani 1 1 d . . . . .
H20 H 0.097381 0.504508 0.506810 0.037 Uiso 1 1 calc R U . . .
C21 C 0.0982(2) 0.4212(2) 0.49533(11) 0.0308(9) Uani 1 1 d . . . . .
C22 C 0.1226(2) 0.38092(19) 0.47070(11) 0.0286(9) Uani 1 1 d . . . . .
H22 H 0.112438 0.342441 0.475053 0.034 Uiso 1 1 calc R U . . .
C23 C 0.1737(3) 0.55297(19) 0.45141(13) 0.0359(10) Uani 1 1 d . . . . .
F13 F 0.14381(19) 0.57176(12) 0.41999(8) 0.0503(8) Uani 1 1 d . . . . .
F14 F 0.24854(18) 0.56030(13) 0.44800(11) 0.0609(9) Uani 1 1 d . . . . .
F15 F 0.15025(19) 0.58727(12) 0.47778(8) 0.0515(8) Uani 1 1 d . . . . .
C24 C 0.0569(3) 0.4023(2) 0.52892(12) 0.0393(11) Uani 1 1 d . . . . .
F16 F 0.10161(18) 0.37692(19) 0.55267(9) 0.0729(12) Uani 1 1 d . . . . .
F17 F 0.0040(2) 0.36337(17) 0.52113(9) 0.0686(10) Uani 1 1 d . . . . .
F18 F 0.0206(2) 0.44299(16) 0.54592(9) 0.0700(11) Uani 1 1 d . . . . .
B1 B 0.7519(3) 0.70226(18) 0.37239(12) 0.0230(9) Uani 1 1 d . . . . .
C25 C 0.8360(2) 0.67395(17) 0.36985(10) 0.0232(8) Uani 1 1 d . . . . .
C26 C 0.9025(2) 0.70565(18) 0.37245(12) 0.0288(9) Uani 1 1 d . . . . .
H26 H 0.898774 0.744887 0.376313 0.035 Uiso 1 1 calc R U . . .
C27 C 0.9740(2) 0.6814(2) 0.36953(13) 0.0340(10) Uani 1 1 d . . . . .
C28 C 0.9824(2) 0.62507(19) 0.36280(13) 0.0334(10) Uani 1 1 d . . . . .
H28 H 1.031198 0.608796 0.360858 0.040 Uiso 1 1 calc R U . . .
C29 C 0.9181(2) 0.59270(18) 0.35891(12) 0.0296(9) Uani 1 1 d . . . . .
C30 C 0.8464(2) 0.61661(17) 0.36211(11) 0.0257(8) Uani 1 1 d . . . . .
H30 H 0.803232 0.593493 0.358955 0.031 Uiso 1 1 calc R U . . .
C31 C 1.0420(3) 0.7176(3) 0.37398(19) 0.0537(15) Uani 1 1 d . . . . .
F19 F 1.0350(3) 0.7563(3) 0.3979(2) 0.165(3) Uani 1 1 d . U . . .
F20 F 1.0592(3) 0.7466(3) 0.34526(19) 0.150(3) Uani 1 1 d . U . . .
F21 F 1.1030(2) 0.69088(19) 0.3811(2) 0.147(3) Uani 1 1 d . . . . .
C32 C 0.9266(3) 0.5309(2) 0.35212(15) 0.0413(11) Uani 1 1 d . . . . .
F22 F 0.9582(2) 0.52003(14) 0.31941(10) 0.0687(10) Uani 1 1 d . . . . .
F23 F 0.9716(2) 0.50649(14) 0.37630(11) 0.0722(11) Uani 1 1 d . . . . .
F24 F 0.86142(19) 0.50325(13) 0.35138(12) 0.0699(11) Uani 1 1 d . . . . .
C33 C 0.7323(2) 0.71899(16) 0.32993(10) 0.0220(8) Uani 1 1 d . . . . .
C34 C 0.7603(2) 0.76823(16) 0.31404(11) 0.0232(8) Uani 1 1 d . . . . .
H34 H 0.786342 0.794272 0.329181 0.028 Uiso 1 1 calc R U . . .
C35 C 0.7515(2) 0.78030(17) 0.27688(11) 0.0247(8) Uani 1 1 d . . . . .
C36 C 0.7125(2) 0.74381(17) 0.25390(11) 0.0268(8) Uani 1 1 d . . . . .
H36 H 0.705122 0.752275 0.228633 0.032 Uiso 1 1 calc R U . . .
C37 C 0.6849(2) 0.69463(17) 0.26910(11) 0.0274(9) Uani 1 1 d . . . . .
C38 C 0.6950(2) 0.68219(17) 0.30607(11) 0.0252(8) Uani 1 1 d . . . . .
H38 H 0.676158 0.647789 0.315424 0.030 Uiso 1 1 calc R U . . .
C39 C 0.7840(2) 0.83297(19) 0.26172(11) 0.0291(9) Uani 1 1 d . . . . .
F25 F 0.85614(15) 0.84030(13) 0.27131(8) 0.0456(7) Uani 1 1 d . . . . .
F26 F 0.74789(18) 0.87874(11) 0.27365(8) 0.0467(7) Uani 1 1 d . . . . .
F27 F 0.78224(17) 0.83526(12) 0.22486(7) 0.0431(7) Uani 1 1 d . . . . .
C40 C 0.6443(3) 0.6552(2) 0.24498(13) 0.0367(10) Uani 1 1 d . . . . .
F28 F 0.5777(3) 0.6767(2) 0.23264(15) 0.0605(15) Uani 0.657(10) 1 d . . P A 1
F29 F 0.6797(4) 0.6451(2) 0.21271(15) 0.0605(15) Uani 0.657(10) 1 d . . P A 1
F30 F 0.6290(4) 0.6062(3) 0.25897(15) 0.0605(15) Uani 0.657(10) 1 d . . P A 1
F28A F 0.6841(10) 0.6048(6) 0.2430(4) 0.098(5) Uani 0.343(10) 1 d . . P A 2
F29A F 0.6305(10) 0.6704(7) 0.2125(4) 0.098(5) Uani 0.343(10) 1 d . . P A 2
F30A F 0.5805(10) 0.6351(7) 0.2608(4) 0.098(5) Uani 0.343(10) 1 d . . P A 2
C41 C 0.6898(2) 0.65957(16) 0.39088(10) 0.0224(8) Uani 1 1 d . . . . .
C42 C 0.6122(2) 0.66279(17) 0.38304(11) 0.0249(8) Uani 1 1 d . . . . .
H42 H 0.595416 0.688469 0.364841 0.030 Uiso 1 1 calc R U . . .
C43 C 0.5592(2) 0.62974(17) 0.40097(11) 0.0266(8) Uani 1 1 d . . . . .
C44 C 0.5806(2) 0.59206(17) 0.42783(11) 0.0264(8) Uani 1 1 d . . . . .
H44 H 0.544282 0.569587 0.440132 0.032 Uiso 1 1 calc R U . . .
C45 C 0.6567(2) 0.58803(16) 0.43628(10) 0.0241(8) Uani 1 1 d . . . . .
C46 C 0.7095(2) 0.62139(16) 0.41834(10) 0.0234(8) Uani 1 1 d . . . . .
H46 H 0.761189 0.618048 0.425042 0.028 Uiso 1 1 calc R U . . .
C47 C 0.4776(2) 0.6320(2) 0.39028(13) 0.0356(10) Uani 1 1 d . . . . .
F31 F 0.45953(15) 0.67629(13) 0.36971(9) 0.0502(8) Uani 1 1 d . . . . .
F32 F 0.43197(16) 0.63506(17) 0.41952(9) 0.0669(10) Uani 1 1 d . . . . .
F33 F 0.45578(18) 0.58694(15) 0.37191(12) 0.0739(12) Uani 1 1 d . . . . .
C48 C 0.6839(2) 0.54767(18) 0.46482(11) 0.0290(9) Uani 1 1 d . . . . .
F34 F 0.70975(16) 0.57412(12) 0.49504(7) 0.0404(6) Uani 1 1 d . . . . .
F35 F 0.74222(18) 0.51654(12) 0.45307(8) 0.0478(7) Uani 1 1 d . . . . .
F36 F 0.63070(16) 0.51240(12) 0.47659(8) 0.0449(7) Uani 1 1 d . . . . .
C49 C 0.7503(2) 0.75645(16) 0.40021(10) 0.0224(7) Uani 1 1 d . . . . .
C50 C 0.7973(2) 0.75989(17) 0.43115(11) 0.0281(9) Uani 1 1 d . . . . .
H50 H 0.833419 0.731192 0.435305 0.034 Uiso 1 1 calc R U . . .
C51 C 0.7926(3) 0.80421(19) 0.45602(12) 0.0336(10) Uani 1 1 d . . . . .
C52 C 0.7395(3) 0.84650(19) 0.45165(12) 0.0334(10) Uani 1 1 d . . . . .
H52 H 0.736778 0.876840 0.468483 0.040 Uiso 1 1 calc R U . . .
C53 C 0.6905(2) 0.84299(17) 0.42181(11) 0.0273(8) Uani 1 1 d . . . . .
C54 C 0.6966(2) 0.79932(16) 0.39663(10) 0.0242(8) Uani 1 1 d . . . . .
H54 H 0.663176 0.798525 0.376224 0.029 Uiso 1 1 calc R U . . .
C55 C 0.8467(3) 0.8074(2) 0.48765(15) 0.0484(13) Uani 1 1 d . . . . .
F37 F 0.8726(3) 0.75785(17) 0.49812(11) 0.0839(13) Uani 1 1 d . . . . .
F38 F 0.9042(3) 0.8367(3) 0.48130(16) 0.157(3) Uani 1 1 d . . . . .
F39 F 0.8149(3) 0.8257(3) 0.51807(12) 0.121(2) Uani 1 1 d . . . . .
C56 C 0.6308(3) 0.88670(19) 0.41816(13) 0.0347(10) Uani 1 1 d . . . . .
F40 F 0.65736(18) 0.93838(12) 0.42195(10) 0.0559(8) Uani 1 1 d . . . . .
F41 F 0.57810(18) 0.88195(14) 0.44504(9) 0.0594(9) Uani 1 1 d . . . . .
F42 F 0.59356(18) 0.88470(12) 0.38676(8) 0.0520(8) Uani 1 1 d . . . . .
N1 N 0.2365(2) 0.24864(16) 0.34896(11) 0.0365(9) Uani 1 1 d . . . . .
C57 C 0.2356(3) 0.20187(19) 0.35434(14) 0.0386(11) Uani 1 1 d . . . . .
C58 C 0.2346(3) 0.1431(2) 0.36448(16) 0.0495(13) Uani 1 1 d . . . . .
H58 H 0.255303 0.132475 0.387545 0.059 Uiso 1 1 calc R U . . .
C59 C 0.2074(3) 0.1054(2) 0.34386(14) 0.0416(11) Uani 1 1 d . . . . .
H59 H 0.186212 0.115577 0.320811 0.050 Uiso 1 1 calc R U . . .
C60 C 0.2078(2) 0.04727(19) 0.35465(13) 0.0342(10) Uani 1 1 d . . . . .
N2 N 0.2081(2) 0.00134(16) 0.36267(12) 0.0377(9) Uani 1 1 d . . . . .
N3 N 0.5315(2) 0.22271(19) 0.57119(11) 0.0426(10) Uani 1 1 d D . . . .
C61 C 0.4873(3) 0.2406(2) 0.55150(15) 0.0486(13) Uani 1 1 d D . . . .
C62 C 0.4445(5) 0.2585(6) 0.5193(2) 0.052(4) Uani 0.516(15) 1 d D . P B 1
H62 H 0.467829 0.260040 0.495807 0.062 Uiso 0.516(15) 1 calc R U P B 1
C63 C 0.3753(4) 0.2720(4) 0.5231(2) 0.034(3) Uani 0.516(15) 1 d D . P B 1
H63 H 0.352818 0.274822 0.546742 0.041 Uiso 0.516(15) 1 calc R U P B 1
C62A C 0.4197(5) 0.2642(4) 0.5350(3) 0.038(3) Uani 0.484(15) 1 d D . P B 2
H62A H 0.389280 0.288893 0.549118 0.046 Uiso 0.484(15) 1 calc R U P B 2
C63A C 0.4002(7) 0.2528(7) 0.5022(3) 0.078(6) Uani 0.484(15) 1 d D . P B 2
H63A H 0.427057 0.227198 0.487069 0.093 Uiso 0.484(15) 1 calc R U P B 2
C64 C 0.3321(3) 0.2830(3) 0.48968(19) 0.071(2) Uani 1 1 d D . . . .
N4 N 0.2879(2) 0.29875(19) 0.46950(12) 0.0473(11) Uani 1 1 d D . . . .
Cl1 Cl 0.38323(9) 0.70375(7) 0.28381(4) 0.0567(4) Uani 1 1 d . . . . .
C65 C 0.4047(4) 0.6766(3) 0.23979(17) 0.0653(18) Uani 1 1 d . . . . .
H65A H 0.360816 0.682027 0.223336 0.078 Uiso 1 1 calc R U . . .
H65B H 0.447905 0.697506 0.229303 0.078 Uiso 1 1 calc R U . . .
C66 C 0.4237(4) 0.6164(3) 0.2413(2) 0.076(2) Uani 1 1 d . . . . .
H66A H 0.460124 0.609627 0.261479 0.091 Uiso 1 1 calc R U . . .
H66B H 0.447854 0.604962 0.217917 0.091 Uiso 1 1 calc R U . . .
Cl2 Cl 0.34070(13) 0.57569(10) 0.24873(6) 0.0964(7) Uani 1 1 d . . . . .
Cl3 Cl 0.60718(13) 0.52138(7) 0.33968(5) 0.0788(6) Uani 1 1 d . . . . .
C67 C 0.6779(4) 0.4747(3) 0.32266(17) 0.0615(16) Uani 1 1 d . . . . .
H67A H 0.655614 0.450904 0.303180 0.074 Uiso 1 1 calc R U . . .
H67B H 0.719188 0.496797 0.311481 0.074 Uiso 1 1 calc R U . . .
C68 C 0.7097(3) 0.4380(3) 0.35216(17) 0.0641(18) Uani 1 1 d . . . . .
H68A H 0.727103 0.461691 0.372850 0.077 Uiso 1 1 calc R U . . .
H68B H 0.754069 0.417698 0.342357 0.077 Uiso 1 1 calc R U . . .
Cl4 Cl 0.64305(8) 0.38931(7) 0.36850(4) 0.0593(4) Uani 1 1 d . . . . .

loop_
_atom_site_aniso_label
_atom_site_aniso_U_11
_atom_site_aniso_U_22
_atom_site_aniso_U_33
_atom_site_aniso_U_23
_atom_site_aniso_U_13
_atom_site_aniso_U_12
Te1 0.02364(12) 0.01964(12) 0.01804(12) 0.00215(9) -0.00197(9) -0.00238(10)
C1 0.0228(18) 0.0205(18) 0.0198(17) 0.0012(14) 0.0000(14) -0.0002(15)
C2 0.0232(19) 0.027(2) 0.0236(19) -0.0015(16) -0.0019(15) -0.0008(16)
C3 0.028(2) 0.028(2) 0.026(2) -0.0035(16) -0.0043(16) -0.0011(17)
C4 0.026(2) 0.033(2) 0.032(2) -0.0011(18) 0.0050(17) -0.0040(18)
C5 0.029(2) 0.031(2) 0.026(2) -0.0025(17) 0.0036(16) -0.0034(18)
C6 0.028(2) 0.0221(19) 0.0232(19) -0.0038(15) -0.0007(15) -0.0001(16)
C7 0.032(2) 0.056(3) 0.033(2) -0.013(2) 0.0030(19) -0.012(2)
F1 0.0521(18) 0.064(2) 0.0383(16) -0.0045(14) -0.0196(13) -0.0044(15)
F2 0.072(2) 0.0432(17) 0.0457(17) -0.0192(14) 0.0003(15) -0.0135(16)
F3 0.0359(17) 0.131(3) 0.061(2) -0.046(2) 0.0090(15) -0.034(2)
C8 0.047(3) 0.070(4) 0.029(3) -0.007(3) 0.010(2) -0.016(3)
F4 0.039(2) 0.420(12) 0.049(2) -0.067(4) 0.0160(18) 0.015(4)
F5 0.475(15) 0.120(5) 0.074(4) 0.030(3) 0.141(6) 0.014(7)
F6 0.075(3) 0.245(7) 0.043(2) -0.065(3) 0.0276(19) -0.068(3)
C9 0.0253(19) 0.0223(19) 0.0172(18) -0.0015(14) -0.0033(14) 0.0015(15)
C10 0.0242(19) 0.0199(18) 0.0204(18) -0.0020(14) -0.0014(15) 0.0011(15)
C11 0.030(2) 0.0194(19) 0.0212(19) 0.0030(15) 0.0040(15) 0.0024(16)
C12 0.028(2) 0.032(2) 0.0204(19) 0.0051(16) -0.0027(15) 0.0005(17)
C13 0.026(2) 0.025(2) 0.023(2) 0.0032(15) -0.0024(15) -0.0014(16)
C14 0.0252(19) 0.0233(19) 0.0198(18) 0.0024(15) -0.0018(14) -0.0034(16)
C15 0.038(2) 0.028(2) 0.031(2) 0.0046(18) 0.0008(18) 0.0010(19)
F7 0.0483(17) 0.0413(16) 0.0565(18) 0.0190(14) 0.0174(14) -0.0029(14)
F8 0.0637(19) 0.0200(12) 0.0452(16) 0.0024(11) -0.0039(14) -0.0052(12)
F9 0.0591(18) 0.0399(16) 0.0394(15) 0.0199(12) -0.0162(14) -0.0070(14)
C16 0.033(2) 0.040(2) 0.027(2) 0.0066(19) -0.0091(18) -0.0041(19)
F10 0.0292(15) 0.0572(19) 0.077(2) -0.0018(16) -0.0160(14) -0.0028(14)
F11 0.0547(18) 0.0516(18) 0.0319(14) -0.0037(13) -0.0126(13) -0.0147(14)
F12 0.0512(17) 0.0547(18) 0.0436(16) 0.0223(14) -0.0174(13) -0.0299(15)
C17 0.0238(19) 0.029(2) 0.0194(19) -0.0009(16) 0.0000(15) -0.0005(16)
C18 0.025(2) 0.027(2) 0.0204(19) -0.0006(15) -0.0021(15) -0.0003(16)
C19 0.028(2) 0.031(2) 0.026(2) -0.0021(17) -0.0037(16) 0.0042(17)
C20 0.029(2) 0.041(3) 0.023(2) -0.0089(18) -0.0018(16) 0.0067(19)
C21 0.027(2) 0.046(3) 0.0188(19) 0.0024(18) 0.0008(16) 0.0041(19)
C22 0.024(2) 0.038(2) 0.025(2) 0.0046(17) -0.0034(16) 0.0002(18)
C23 0.037(2) 0.030(2) 0.041(3) -0.011(2) 0.001(2) 0.0014(19)
F13 0.076(2) 0.0325(15) 0.0426(17) 0.0038(13) -0.0022(15) -0.0043(15)
F14 0.0419(17) 0.0346(16) 0.106(3) -0.0148(17) 0.0075(17) -0.0091(13)
F15 0.071(2) 0.0358(16) 0.0479(17) -0.0203(13) 0.0061(15) 0.0051(15)
C24 0.037(3) 0.060(3) 0.021(2) 0.002(2) 0.0020(18) 0.009(2)
F16 0.0475(18) 0.134(4) 0.0373(17) 0.038(2) 0.0073(14) 0.018(2)
F17 0.061(2) 0.100(3) 0.0444(19) 0.0023(18) 0.0174(16) -0.031(2)
F18 0.086(3) 0.075(2) 0.050(2) 0.0014(17) 0.0382(18) 0.019(2)
B1 0.029(2) 0.020(2) 0.020(2) 0.0015(16) 0.0007(17) 0.0007(18)
C25 0.0272(19) 0.027(2) 0.0160(17) 0.0057(15) 0.0010(14) -0.0006(16)
C26 0.028(2) 0.026(2) 0.032(2) 0.0020(17) 0.0037(17) -0.0001(17)
C27 0.028(2) 0.036(2) 0.038(2) 0.0004(19) 0.0033(18) -0.0042(18)
C28 0.026(2) 0.036(2) 0.038(2) 0.0040(19) 0.0069(18) 0.0056(19)
C29 0.033(2) 0.028(2) 0.028(2) 0.0025(17) 0.0075(17) 0.0055(18)
C30 0.029(2) 0.024(2) 0.024(2) 0.0000(16) 0.0019(16) 0.0004(17)
C31 0.031(3) 0.052(3) 0.078(4) -0.008(3) 0.009(3) -0.010(2)
F19 0.058(3) 0.195(6) 0.241(7) -0.152(5) 0.036(3) -0.067(3)
F20 0.123(4) 0.156(5) 0.171(6) 0.062(4) -0.016(4) -0.104(4)
F21 0.032(2) 0.069(3) 0.342(9) 0.025(4) -0.040(3) -0.011(2)
C32 0.039(3) 0.035(3) 0.050(3) 0.003(2) 0.008(2) 0.008(2)
F22 0.093(3) 0.0448(19) 0.068(2) -0.0135(17) 0.024(2) 0.0135(18)
F23 0.093(3) 0.0411(18) 0.083(3) 0.0047(17) -0.027(2) 0.0207(18)
F24 0.0477(19) 0.0330(16) 0.129(3) -0.0123(19) 0.010(2) 0.0002(15)
C33 0.0239(19) 0.0194(18) 0.0229(19) 0.0006(15) 0.0043(15) 0.0017(15)
C34 0.025(2) 0.0210(19) 0.0234(19) -0.0018(15) 0.0010(15) -0.0009(15)
C35 0.0254(19) 0.025(2) 0.024(2) -0.0003(16) 0.0013(15) -0.0009(16)
C36 0.032(2) 0.028(2) 0.0206(19) 0.0015(16) 0.0016(16) -0.0010(17)
C37 0.034(2) 0.024(2) 0.025(2) -0.0047(16) 0.0013(16) 0.0006(17)
C38 0.0259(19) 0.0233(19) 0.026(2) 0.0008(15) 0.0045(16) -0.0007(16)
C39 0.036(2) 0.033(2) 0.0189(19) 0.0061(17) -0.0008(16) -0.0056(19)
F25 0.0386(15) 0.0541(18) 0.0441(16) 0.0158(13) -0.0065(12) -0.0186(13)
F26 0.0637(19) 0.0240(13) 0.0522(17) 0.0047(12) 0.0122(15) -0.0030(13)
F27 0.0596(17) 0.0474(16) 0.0221(13) 0.0098(12) -0.0016(12) -0.0163(14)
C40 0.044(3) 0.037(3) 0.029(2) -0.0030(19) 0.000(2) -0.013(2)
F28 0.076(3) 0.057(2) 0.049(2) -0.0197(15) -0.0075(17) -0.0212(18)
F29 0.076(3) 0.057(2) 0.049(2) -0.0197(15) -0.0075(17) -0.0212(18)
F30 0.076(3) 0.057(2) 0.049(2) -0.0197(15) -0.0075(17) -0.0212(18)
F28A 0.129(9) 0.100(7) 0.066(5) -0.035(4) -0.026(5) -0.046(6)
F29A 0.129(9) 0.100(7) 0.066(5) -0.035(4) -0.026(5) -0.046(6)
F30A 0.129(9) 0.100(7) 0.066(5) -0.035(4) -0.026(5) -0.046(6)
C41 0.0261(19) 0.0217(19) 0.0193(17) -0.0016(14) 0.0027(15) -0.0008(16)
C42 0.0266(19) 0.024(2) 0.024(2) -0.0001(16) 0.0008(15) 0.0033(16)
C43 0.027(2) 0.027(2) 0.026(2) -0.0007(17) -0.0004(16) -0.0015(16)
C44 0.028(2) 0.025(2) 0.026(2) 0.0000(16) 0.0026(16) -0.0057(17)
C45 0.032(2) 0.0221(19) 0.0181(18) 0.0006(15) 0.0009(15) -0.0014(16)
C46 0.026(2) 0.024(2) 0.0200(18) 0.0000(15) 0.0007(15) 0.0015(16)
C47 0.027(2) 0.038(3) 0.042(3) 0.007(2) -0.0005(19) 0.0019(19)
F31 0.0312(14) 0.0592(19) 0.0601(19) 0.0233(15) -0.0090(13) 0.0002(13)
F32 0.0301(15) 0.111(3) 0.060(2) 0.027(2) 0.0130(14) 0.0113(18)
F33 0.0372(17) 0.060(2) 0.124(3) -0.029(2) -0.0289(19) -0.0020(16)
C48 0.036(2) 0.028(2) 0.023(2) 0.0034(16) -0.0022(17) -0.0047(18)
F34 0.0512(17) 0.0435(16) 0.0263(13) 0.0021(11) -0.0113(12) -0.0070(13)
F35 0.0617(19) 0.0450(17) 0.0367(15) 0.0112(13) 0.0079(14) 0.0219(15)
F36 0.0520(17) 0.0421(16) 0.0405(16) 0.0192(13) -0.0085(13) -0.0176(13)
C49 0.0259(18) 0.0212(18) 0.0200(18) 0.0013(15) 0.0022(15) -0.0024(15)
C50 0.033(2) 0.025(2) 0.026(2) 0.0008(16) -0.0022(17) 0.0017(17)
C51 0.038(2) 0.036(2) 0.027(2) -0.0031(18) -0.0045(18) -0.0022(19)
C52 0.040(3) 0.032(2) 0.028(2) -0.0088(18) 0.0008(18) -0.0032(19)
C53 0.031(2) 0.026(2) 0.024(2) -0.0009(16) 0.0025(16) -0.0008(17)
C54 0.0280(19) 0.0231(19) 0.0216(19) 0.0013(15) 0.0011(15) -0.0024(16)
C55 0.057(3) 0.049(3) 0.039(3) -0.013(2) -0.018(2) 0.007(3)
F37 0.111(3) 0.071(3) 0.070(2) 0.001(2) -0.057(2) 0.010(2)
F38 0.136(4) 0.198(6) 0.137(5) 0.100(4) -0.107(4) -0.126(4)
F39 0.124(4) 0.180(5) 0.057(3) -0.065(3) -0.047(3) 0.071(4)
C56 0.044(3) 0.028(2) 0.033(2) -0.0059(18) -0.001(2) 0.003(2)
F40 0.0572(19) 0.0262(14) 0.084(2) -0.0126(15) -0.0125(17) 0.0043(14)
F41 0.0523(19) 0.063(2) 0.063(2) 0.0064(17) 0.0199(16) 0.0207(16)
F42 0.067(2) 0.0430(17) 0.0463(17) -0.0137(13) -0.0234(15) 0.0243(15)
N1 0.044(2) 0.0238(19) 0.042(2) -0.0030(16) 0.0003(18) -0.0005(17)
C57 0.039(3) 0.026(2) 0.051(3) -0.004(2) -0.004(2) 0.002(2)
C58 0.057(3) 0.032(3) 0.060(3) 0.003(2) -0.017(3) 0.005(2)
C59 0.052(3) 0.031(2) 0.042(3) 0.004(2) 0.001(2) 0.001(2)
C60 0.032(2) 0.028(2) 0.043(3) 0.0000(19) 0.0040(19) 0.0020(18)
N2 0.037(2) 0.0243(19) 0.052(2) 0.0016(17) 0.0003(18) 0.0025(16)
N3 0.039(2) 0.057(3) 0.032(2) 0.0048(19) -0.0015(17) 0.010(2)
C61 0.044(3) 0.052(3) 0.050(3) 0.007(3) -0.012(2) 0.005(3)
C62 0.032(6) 0.100(10) 0.024(6) 0.011(6) 0.014(5) 0.018(6)
C63 0.034(5) 0.045(6) 0.023(5) 0.005(4) 0.004(4) 0.008(4)
C62A 0.039(7) 0.048(6) 0.028(6) -0.005(5) 0.002(5) 0.013(5)
C63A 0.082(11) 0.100(12) 0.051(9) -0.019(8) -0.016(8) 0.049(9)
C64 0.059(4) 0.062(4) 0.091(5) 0.042(4) -0.037(4) -0.018(3)
N4 0.051(3) 0.050(3) 0.041(2) 0.015(2) -0.015(2) -0.004(2)
Cl1 0.0588(8) 0.0599(9) 0.0512(8) 0.0037(7) 0.0007(6) -0.0039(7)
C65 0.061(4) 0.089(5) 0.046(3) 0.009(3) 0.008(3) 0.012(4)
C66 0.060(4) 0.091(5) 0.077(5) -0.022(4) 0.016(3) -0.006(4)
Cl2 0.0970(15) 0.1013(15) 0.0908(14) -0.0422(12) 0.0304(12) -0.0331(12)
Cl3 0.1253(16) 0.0424(8) 0.0687(11) -0.0059(7) 0.0308(10) 0.0148(9)
C67 0.069(4) 0.065(4) 0.051(3) -0.017(3) 0.010(3) -0.003(3)
C68 0.043(3) 0.099(5) 0.051(3) -0.016(3) -0.007(3) 0.001(3)
Cl4 0.0516(8) 0.0664(9) 0.0599(9) 0.0010(7) 0.0020(7) 0.0224(7)

loop_
_atom_type_symbol
_atom_type_description
_atom_type_scat_dispersion_real
_atom_type_scat_dispersion_imag
_atom_type_scat_source
C C 0.0033 0.0016 'International Tables Vol C Tables 4.2.6.8 and 6.1.1.4'
H H 0.0000 0.0000 'International Tables Vol C Tables 4.2.6.8 and 6.1.1.4'
B B 0.0013 0.0007 'International Tables Vol C Tables 4.2.6.8 and 6.1.1.4'
F F 0.0171 0.0103 'International Tables Vol C Tables 4.2.6.8 and 6.1.1.4'
N N 0.0061 0.0033 'International Tables Vol C Tables 4.2.6.8 and 6.1.1.4'
Te Te -0.5308 1.6751 'International Tables Vol C Tables 4.2.6.8 and 6.1.1.4'
Cl Cl 0.1484 0.1585 'International Tables Vol C Tables 4.2.6.8 and 6.1.1.4'

loop_
_geom_angle_atom_site_label_1
_geom_angle_atom_site_label_2
_geom_angle_atom_site_label_3
_geom_angle
_geom_angle_site_symmetry_1
_geom_angle_site_symmetry_3
_geom_angle_publ_flag
C9 Te1 C1 97.10(15) . . ?
C9 Te1 C17 96.24(15) . . ?
C1 Te1 C17 95.80(15) . . ?
C6 C1 C2 121.3(4) . . ?
C6 C1 Te1 120.2(3) . . ?
C2 C1 Te1 118.4(3) . . ?
C3 C2 C1 119.0(4) . . ?
C3 C2 H2 120.5 . . ?
C1 C2 H2 120.5 . . ?
C2 C3 C4 120.9(4) . . ?
C2 C3 C7 118.6(4) . . ?
C4 C3 C7 120.4(4) . . ?
C5 C4 C3 119.0(4) . . ?
C5 C4 H4 120.5 . . ?
C3 C4 H4 120.5 . . ?
C4 C5 C6 121.3(4) . . ?
C4 C5 C8 119.5(4) . . ?
C6 C5 C8 119.2(4) . . ?
C1 C6 C5 118.5(4) . . ?
C1 C6 H6 120.8 . . ?
C5 C6 H6 120.8 . . ?
F3 C7 F2 107.7(4) . . ?
F3 C7 F1 107.9(4) . . ?
F2 C7 F1 106.2(4) . . ?
F3 C7 C3 112.7(4) . . ?
F2 C7 C3 111.4(4) . . ?
F1 C7 C3 110.7(4) . . ?
F4 C8 F5 102.6(7) . . ?
F4 C8 F6 107.8(6) . . ?
F5 C8 F6 103.4(7) . . ?
F4 C8 C5 115.2(5) . . ?
F5 C8 C5 112.1(5) . . ?
F6 C8 C5 114.4(4) . . ?
C10 C9 C14 121.5(3) . . ?
C10 C9 Te1 122.3(3) . . ?
C14 C9 Te1 116.2(3) . . ?
C9 C10 C11 118.7(4) . . ?
C9 C10 H10 120.7 . . ?
C11 C10 H10 120.7 . . ?
C12 C11 C10 120.9(4) . . ?
C12 C11 C15 121.1(4) . . ?
C10 C11 C15 118.0(4) . . ?
C11 C12 C13 119.5(4) . . ?
C11 C12 H12 120.3 . . ?
C13 C12 H12 120.3 . . ?
C12 C13 C14 120.9(4) . . ?
C12 C13 C16 118.9(4) . . ?
C14 C13 C16 120.2(4) . . ?
C13 C14 C9 118.5(4) . . ?
C13 C14 H14 120.7 . . ?
C9 C14 H14 120.7 . . ?
F7 C15 F9 107.3(4) . . ?
F7 C15 F8 105.9(4) . . ?
F9 C15 F8 107.0(4) . . ?
F7 C15 C11 112.0(4) . . ?
F9 C15 C11 112.5(4) . . ?
F8 C15 C11 111.7(3) . . ?
F10 C16 F11 106.7(4) . . ?
F10 C16 F12 107.1(4) . . ?
F11 C16 F12 106.7(4) . . ?
F10 C16 C13 111.6(4) . . ?
F11 C16 C13 111.9(4) . . ?
F12 C16 C13 112.4(3) . . ?
C22 C17 C18 120.9(4) . . ?
C22 C17 Te1 116.5(3) . . ?
C18 C17 Te1 122.7(3) . . ?
C19 C18 C17 119.0(4) . . ?
C19 C18 H18 120.5 . . ?
C17 C18 H18 120.5 . . ?
C18 C19 C20 120.7(4) . . ?
C18 C19 C23 118.0(4) . . ?
C20 C19 C23 121.2(4) . . ?
C21 C20 C19 119.3(4) . . ?
C21 C20 H20 120.4 . . ?
C19 C20 H20 120.4 . . ?
C20 C21 C22 120.9(4) . . ?
C20 C21 C24 120.9(4) . . ?
C22 C21 C24 118.2(4) . . ?
C21 C22 C17 119.3(4) . . ?
C21 C22 H22 120.4 . . ?
C17 C22 H22 120.4 . . ?
F15 C23 F13 106.6(4) . . ?
F15 C23 F14 107.2(4) . . ?
F13 C23 F14 105.5(4) . . ?
F15 C23 C19 113.3(4) . . ?
F13 C23 C19 111.9(4) . . ?
F14 C23 C19 111.8(4) . . ?
F18 C24 F16 108.9(4) . . ?
F18 C24 F17 105.6(4) . . ?
F16 C24 F17 103.7(5) . . ?
F18 C24 C21 113.5(4) . . ?
F16 C24 C21 112.3(4) . . ?
F17 C24 C21 112.1(4) . . ?
C33 B1 C25 104.0(3) . . ?
C33 B1 C49 112.7(3) . . ?
C25 B1 C49 112.1(3) . . ?
C33 B1 C41 113.4(3) . . ?
C25 B1 C41 112.0(3) . . ?
C49 B1 C41 103.0(3) . . ?
C26 C25 C30 115.3(4) . . ?
C26 C25 B1 122.4(4) . . ?
C30 C25 B1 122.1(4) . . ?
C27 C26 C25 122.1(4) . . ?
C27 C26 H26 118.9 . . ?
C25 C26 H26 118.9 . . ?
C28 C27 C26 121.2(4) . . ?
C28 C27 C31 119.9(4) . . ?
C26 C27 C31 118.9(4) . . ?
C27 C28 C29 118.3(4) . . ?
C27 C28 H28 120.8 . . ?
C29 C28 H28 120.8 . . ?
C28 C29 C30 120.7(4) . . ?
C28 C29 C32 118.8(4) . . ?
C30 C29 C32 120.4(4) . . ?
C29 C30 C25 122.2(4) . . ?
C29 C30 H30 118.9 . . ?
C25 C30 H30 118.9 . . ?
F19 C31 F21 107.8(6) . . ?
F19 C31 F20 100.9(7) . . ?
F21 C31 F20 103.3(6) . . ?
F19 C31 C27 114.5(5) . . ?
F21 C31 C27 114.4(5) . . ?
F20 C31 C27 114.5(6) . . ?
F23 C32 F24 108.5(4) . . ?
F23 C32 F22 104.7(4) . . ?
F24 C32 F22 104.4(5) . . ?
F23 C32 C29 112.6(4) . . ?
F24 C32 C29 113.8(4) . . ?
F22 C32 C29 112.2(4) . . ?
C38 C33 C34 116.0(4) . . ?
C38 C33 B1 122.2(3) . . ?
C34 C33 B1 121.3(3) . . ?
C35 C34 C33 122.3(4) . . ?
C35 C34 H34 118.8 . . ?
C33 C34 H34 118.8 . . ?
C34 C35 C36 120.7(4) . . ?
C34 C35 C39 119.4(4) . . ?
C36 C35 C39 119.9(4) . . ?
C37 C36 C35 117.8(4) . . ?
C37 C36 H36 121.1 . . ?
C35 C36 H36 121.1 . . ?
C36 C37 C38 121.4(4) . . ?
C36 C37 C40 118.4(4) . . ?
C38 C37 C40 120.1(4) . . ?
C37 C38 C33 121.8(4) . . ?
C37 C38 H38 119.1 . . ?
C33 C38 H38 119.1 . . ?
F25 C39 F26 105.4(4) . . ?
F25 C39 F27 106.1(3) . . ?
F26 C39 F27 106.2(3) . . ?
F25 C39 C35 112.5(4) . . ?
F26 C39 C35 112.7(3) . . ?
F27 C39 C35 113.3(4) . . ?
F30 C40 F29 105.9(5) . . ?
F29A C40 F30A 109.8(10) . . ?
F30 C40 F28 106.7(5) . . ?
F29 C40 F28 100.5(5) . . ?
F29A C40 F28A 107.3(10) . . ?
F30A C40 F28A 97.8(11) . . ?
F29A C40 C37 118.0(7) . . ?
F30 C40 C37 116.3(4) . . ?
F29 C40 C37 113.9(4) . . ?
F30A C40 C37 112.4(6) . . ?
F28 C40 C37 112.2(4) . . ?
F28A C40 C37 109.6(6) . . ?
C46 C41 C42 115.2(4) . . ?
C46 C41 B1 122.0(3) . . ?
C42 C41 B1 122.5(3) . . ?
C43 C42 C41 122.3(4) . . ?
C43 C42 H42 118.9 . . ?
C41 C42 H42 118.9 . . ?
C44 C43 C42 121.1(4) . . ?
C44 C43 C47 118.2(4) . . ?
C42 C43 C47 120.6(4) . . ?
C43 C44 C45 118.0(4) . . ?
C43 C44 H44 121.0 . . ?
C45 C44 H44 121.0 . . ?
C44 C45 C46 120.7(4) . . ?
C44 C45 C48 120.8(4) . . ?
C46 C45 C48 118.5(4) . . ?
C45 C46 C41 122.7(4) . . ?
C45 C46 H46 118.6 . . ?
C41 C46 H46 118.6 . . ?
F33 C47 F31 106.9(4) . . ?
F33 C47 F32 105.5(4) . . ?
F31 C47 F32 104.9(4) . . ?
F33 C47 C43 112.5(4) . . ?
F31 C47 C43 114.0(4) . . ?
F32 C47 C43 112.3(4) . . ?
F36 C48 F35 107.2(4) . . ?
F36 C48 F34 105.9(3) . . ?
F35 C48 F34 104.9(3) . . ?
F36 C48 C45 113.7(4) . . ?
F35 C48 C45 112.6(3) . . ?
F34 C48 C45 111.9(3) . . ?
C50 C49 C54 115.7(4) . . ?
C50 C49 B1 122.0(3) . . ?
C54 C49 B1 122.0(3) . . ?
C51 C50 C49 122.0(4) . . ?
C51 C50 H50 119.0 . . ?
C49 C50 H50 119.0 . . ?
C52 C51 C50 121.2(4) . . ?
C52 C51 C55 118.9(4) . . ?
C50 C51 C55 119.8(4) . . ?
C51 C52 C53 117.9(4) . . ?
C51 C52 H52 121.1 . . ?
C53 C52 H52 121.1 . . ?
C52 C53 C54 120.6(4) . . ?
C52 C53 C56 118.0(4) . . ?
C54 C53 C56 121.4(4) . . ?
C53 C54 C49 122.6(4) . . ?
C53 C54 H54 118.7 . . ?
C49 C54 H54 118.7 . . ?
F38 C55 F39 108.5(6) . . ?
F38 C55 F37 105.7(6) . . ?
F39 C55 F37 101.7(5) . . ?
F38 C55 C51 113.9(5) . . ?
F39 C55 C51 112.8(5) . . ?
F37 C55 C51 113.3(4) . . ?
F42 C56 F40 107.5(4) . . ?
F42 C56 F41 106.1(4) . . ?
F40 C56 F41 104.3(4) . . ?
F42 C56 C53 113.9(4) . . ?
F40 C56 C53 112.9(4) . . ?
F41 C56 C53 111.4(4) . . ?
N1 C57 C58 175.2(6) . . ?
C59 C58 C57 122.8(5) . . ?
C59 C58 H58 118.6 . . ?
C57 C58 H58 118.6 . . ?
C58 C59 C60 121.4(5) . . ?
C58 C59 H59 119.3 . . ?
C60 C59 H59 119.3 . . ?
N2 C60 C59 179.1(6) . . ?
N3 C61 C62A 165.4(7) . . ?
N3 C61 C62 165.4(7) . . ?
C63 C62 C61 119.1(8) . . ?
C63 C62 H62 120.4 . . ?
C61 C62 H62 120.4 . . ?
C62 C63 C64 117.3(7) . . ?
C62 C63 H63 121.3 . . ?
C64 C63 H63 121.3 . . ?
C63A C62A C61 121.9(8) . . ?
C63A C62A H62A 119.1 . . ?
C61 C62A H62A 119.1 . . ?
C62A C63A C64 114.0(8) . . ?
C62A C63A H63A 123.0 . . ?
C64 C63A H63A 123.0 . . ?
N4 C64 C63 163.3(8) . . ?
N4 C64 C63A 157.3(9) . . ?
C66 C65 Cl1 111.9(5) . . ?
C66 C65 H65A 109.2 . . ?
Cl1 C65 H65A 109.2 . . ?
C66 C65 H65B 109.2 . . ?
Cl1 C65 H65B 109.2 . . ?
H65A C65 H65B 107.9 . . ?
C65 C66 Cl2 110.4(5) . . ?
C65 C66 H66A 109.6 . . ?
Cl2 C66 H66A 109.6 . . ?
C65 C66 H66B 109.6 . . ?
Cl2 C66 H66B 109.6 . . ?
H66A C66 H66B 108.1 . . ?
C68 C67 Cl3 112.4(4) . . ?
C68 C67 H67A 109.1 . . ?
Cl3 C67 H67A 109.1 . . ?
C68 C67 H67B 109.1 . . ?
Cl3 C67 H67B 109.1 . . ?
H67A C67 H67B 107.9 . . ?
C67 C68 Cl4 112.1(4) . . ?
C67 C68 H68A 109.2 . . ?
Cl4 C68 H68A 109.2 . . ?
C67 C68 H68B 109.2 . . ?
Cl4 C68 H68B 109.2 . . ?
H68A C68 H68B 107.9 . . ?

loop_
_geom_bond_atom_site_label_1
_geom_bond_atom_site_label_2
_geom_bond_distance
_geom_bond_site_symmetry_2
_geom_bond_publ_flag
Te1 C9 2.115(4) . ?
Te1 C1 2.120(4) . ?
Te1 C17 2.121(4) . ?
C1 C6 1.383(5) . ?
C1 C2 1.391(5) . ?
C2 C3 1.378(6) . ?
C2 H2 0.9500 . ?
C3 C4 1.390(6) . ?
C3 C7 1.511(6) . ?
C4 C5 1.383(6) . ?
C4 H4 0.9500 . ?
C5 C6 1.389(6) . ?
C5 C8 1.495(6) . ?
C6 H6 0.9500 . ?
C7 F3 1.321(5) . ?
C7 F2 1.338(6) . ?
C7 F1 1.343(6) . ?
C8 F4 1.239(7) . ?
C8 F5 1.265(8) . ?
C8 F6 1.269(6) . ?
C9 C10 1.383(5) . ?
C9 C14 1.392(5) . ?
C10 C11 1.395(5) . ?
C10 H10 0.9500 . ?
C11 C12 1.380(6) . ?
C11 C15 1.503(6) . ?
C12 C13 1.386(6) . ?
C12 H12 0.9500 . ?
C13 C14 1.390(5) . ?
C13 C16 1.501(6) . ?
C14 H14 0.9500 . ?
C15 F7 1.334(5) . ?
C15 F9 1.337(5) . ?
C15 F8 1.342(5) . ?
C16 F10 1.326(5) . ?
C16 F11 1.332(5) . ?
C16 F12 1.336(5) . ?
C17 C22 1.389(6) . ?
C17 C18 1.388(6) . ?
C18 C19 1.386(6) . ?
C18 H18 0.9500 . ?
C19 C20 1.394(6) . ?
C19 C23 1.494(6) . ?
C20 C21 1.381(7) . ?
C20 H20 0.9500 . ?
C21 C22 1.384(6) . ?
C21 C24 1.494(6) . ?
C22 H22 0.9500 . ?
C23 F15 1.328(5) . ?
C23 F13 1.337(6) . ?
C23 F14 1.343(6) . ?
C24 F18 1.319(6) . ?
C24 F16 1.320(5) . ?
C24 F17 1.349(6) . ?
B1 C33 1.632(6) . ?
B1 C25 1.639(6) . ?
B1 C49 1.643(6) . ?
B1 C41 1.644(6) . ?
C25 C26 1.404(6) . ?
C25 C30 1.410(6) . ?
C26 C27 1.396(6) . ?
C26 H26 0.9500 . ?
C27 C28 1.376(6) . ?
C27 C31 1.492(7) . ?
C28 C29 1.385(6) . ?
C28 H28 0.9500 . ?
C29 C30 1.397(6) . ?
C29 C32 1.504(6) . ?
C30 H30 0.9500 . ?
C31 F19 1.276(7) . ?
C31 F21 1.282(7) . ?
C31 F20 1.289(8) . ?
C32 F23 1.322(6) . ?
C32 F24 1.331(6) . ?
C32 F22 1.340(6) . ?
C33 C38 1.401(6) . ?
C33 C34 1.402(5) . ?
C34 C35 1.391(5) . ?
C34 H34 0.9500 . ?
C35 C36 1.391(6) . ?
C35 C39 1.490(6) . ?
C36 C37 1.388(6) . ?
C36 H36 0.9500 . ?
C37 C38 1.389(6) . ?
C37 C40 1.474(6) . ?
C38 H38 0.9500 . ?
C39 F25 1.336(5) . ?
C39 F26 1.339(5) . ?
C39 F27 1.342(5) . ?
C40 F29A 1.258(16) . ?
C40 F30 1.306(8) . ?
C40 F29 1.352(8) . ?
C40 F30A 1.356(16) . ?
C40 F28 1.363(8) . ?
C40 F28A 1.398(17) . ?
C41 C46 1.397(5) . ?
C41 C42 1.406(6) . ?
C42 C43 1.389(6) . ?
C42 H42 0.9500 . ?
C43 C44 1.381(6) . ?
C43 C47 1.497(6) . ?
C44 C45 1.386(6) . ?
C44 H44 0.9500 . ?
C45 C46 1.392(5) . ?
C45 C48 1.496(6) . ?
C46 H46 0.9500 . ?
C47 F33 1.326(6) . ?
C47 F31 1.334(5) . ?
C47 F32 1.338(6) . ?
C48 F36 1.334(5) . ?
C48 F35 1.343(5) . ?
C48 F34 1.348(5) . ?
C49 C50 1.402(6) . ?
C49 C54 1.403(6) . ?
C50 C51 1.395(6) . ?
C50 H50 0.9500 . ?
C51 C52 1.388(7) . ?
C51 C55 1.500(6) . ?
C52 C53 1.392(6) . ?
C52 H52 0.9500 . ?
C53 C54 1.392(6) . ?
C53 C56 1.493(6) . ?
C54 H54 0.9500 . ?
C55 F38 1.257(7) . ?
C55 F39 1.316(7) . ?
C55 F37 1.325(7) . ?
C56 F42 1.319(5) . ?
C56 F40 1.328(5) . ?
C56 F41 1.356(6) . ?
N1 C57 1.134(6) . ?
C57 C58 1.451(7) . ?
C58 C59 1.269(7) . ?
C58 H58 0.9500 . ?
C59 C60 1.442(6) . ?
C59 H59 0.9500 . ?
C60 N2 1.135(6) . ?
N3 C61 1.144(5) . ?
C61 C62A 1.453(7) . ?
C61 C62 1.460(7) . ?
C62 C63 1.274(8) . ?
C62 H62 0.9500 . ?
C63 C64 1.461(7) . ?
C63 H63 0.9500 . ?
C62A C63A 1.272(9) . ?
C62A H62A 0.9500 . ?
C63A C64 1.478(7) . ?
C63A H63A 0.9500 . ?
C64 N4 1.137(5) . ?
Cl1 C65 1.769(6) . ?
C65 C66 1.477(10) . ?
C65 H65A 0.9900 . ?
C65 H65B 0.9900 . ?
C66 Cl2 1.784(7) . ?
C66 H66A 0.9900 . ?
C66 H66B 0.9900 . ?
Cl3 C67 1.787(6) . ?
C67 C68 1.495(9) . ?
C67 H67A 0.9900 . ?
C67 H67B 0.9900 . ?
C68 Cl4 1.762(7) . ?
C68 H68A 0.9900 . ?
C68 H68B 0.9900 . ?

loop_
_geom_torsion_atom_site_label_1
_geom_torsion_atom_site_label_2
_geom_torsion_atom_site_label_3
_geom_torsion_atom_site_label_4
_geom_torsion
_geom_torsion_site_symmetry_1
_geom_torsion_site_symmetry_2
_geom_torsion_site_symmetry_3
_geom_torsion_site_symmetry_4
_geom_torsion_publ_flag
C6 C1 C2 C3 -0.1(6) . . . . ?
Te1 C1 C2 C3 178.0(3) . . . . ?
C1 C2 C3 C4 1.3(6) . . . . ?
C1 C2 C3 C7 178.9(4) . . . . ?
C2 C3 C4 C5 -1.6(7) . . . . ?
C7 C3 C4 C5 -179.2(4) . . . . ?
C3 C4 C5 C6 0.7(7) . . . . ?
C3 C4 C5 C8 180.0(5) . . . . ?
C2 C1 C6 C5 -0.8(6) . . . . ?
Te1 C1 C6 C5 -178.8(3) . . . . ?
C4 C5 C6 C1 0.4(6) . . . . ?
C8 C5 C6 C1 -178.8(4) . . . . ?
C2 C3 C7 F3 165.3(4) . . . . ?
C4 C3 C7 F3 -17.0(7) . . . . ?
C2 C3 C7 F2 -73.5(5) . . . . ?
C4 C3 C7 F2 104.2(5) . . . . ?
C2 C3 C7 F1 44.4(6) . . . . ?
C4 C3 C7 F1 -137.9(4) . . . . ?
C4 C5 C8 F4 43.3(8) . . . . ?
C6 C5 C8 F4 -137.4(7) . . . . ?
C4 C5 C8 F5 -73.6(9) . . . . ?
C6 C5 C8 F5 105.7(8) . . . . ?
C4 C5 C8 F6 169.1(6) . . . . ?
C6 C5 C8 F6 -11.7(8) . . . . ?
C14 C9 C10 C11 0.6(6) . . . . ?
Te1 C9 C10 C11 -178.2(3) . . . . ?
C9 C10 C11 C12 0.0(6) . . . . ?
C9 C10 C11 C15 -178.6(4) . . . . ?
C10 C11 C12 C13 -0.4(6) . . . . ?
C15 C11 C12 C13 178.2(4) . . . . ?
C11 C12 C13 C14 0.2(6) . . . . ?
C11 C12 C13 C16 179.4(4) . . . . ?
C12 C13 C14 C9 0.4(6) . . . . ?
C16 C13 C14 C9 -178.8(4) . . . . ?
C10 C9 C14 C13 -0.8(6) . . . . ?
Te1 C9 C14 C13 178.1(3) . . . . ?
C12 C11 C15 F7 -118.8(4) . . . . ?
C10 C11 C15 F7 59.9(5) . . . . ?
C12 C11 C15 F9 2.2(6) . . . . ?
C10 C11 C15 F9 -179.1(4) . . . . ?
C12 C11 C15 F8 122.6(4) . . . . ?
C10 C11 C15 F8 -58.8(5) . . . . ?
C12 C13 C16 F10 -52.0(5) . . . . ?
C14 C13 C16 F10 127.2(4) . . . . ?
C12 C13 C16 F11 67.5(5) . . . . ?
C14 C13 C16 F11 -113.3(4) . . . . ?
C12 C13 C16 F12 -172.4(4) . . . . ?
C14 C13 C16 F12 6.8(6) . . . . ?
C22 C17 C18 C19 -0.5(6) . . . . ?
Te1 C17 C18 C19 178.9(3) . . . . ?
C17 C18 C19 C20 0.1(6) . . . . ?
C17 C18 C19 C23 178.6(4) . . . . ?
C18 C19 C20 C21 -0.2(6) . . . . ?
C23 C19 C20 C21 -178.7(4) . . . . ?
C19 C20 C21 C22 0.8(6) . . . . ?
C19 C20 C21 C24 178.5(4) . . . . ?
C20 C21 C22 C17 -1.2(6) . . . . ?
C24 C21 C22 C17 -179.0(4) . . . . ?
C18 C17 C22 C21 1.1(6) . . . . ?
Te1 C17 C22 C21 -178.4(3) . . . . ?
C18 C19 C23 F15 -177.6(4) . . . . ?
C20 C19 C23 F15 1.0(6) . . . . ?
C18 C19 C23 F13 61.8(5) . . . . ?
C20 C19 C23 F13 -119.7(4) . . . . ?
C18 C19 C23 F14 -56.4(5) . . . . ?
C20 C19 C23 F14 122.2(4) . . . . ?
C20 C21 C24 F18 17.5(6) . . . . ?
C22 C21 C24 F18 -164.7(4) . . . . ?
C20 C21 C24 F16 -106.6(5) . . . . ?
C22 C21 C24 F16 71.2(6) . . . . ?
C20 C21 C24 F17 137.0(5) . . . . ?
C22 C21 C24 F17 -45.2(6) . . . . ?
C33 B1 C25 C26 88.6(4) . . . . ?
C49 B1 C25 C26 -33.3(5) . . . . ?
C41 B1 C25 C26 -148.6(4) . . . . ?
C33 B1 C25 C30 -86.4(4) . . . . ?
C49 B1 C25 C30 151.6(3) . . . . ?
C41 B1 C25 C30 36.4(5) . . . . ?
C30 C25 C26 C27 -3.3(6) . . . . ?
B1 C25 C26 C27 -178.7(4) . . . . ?
C25 C26 C27 C28 2.0(7) . . . . ?
C25 C26 C27 C31 -177.8(5) . . . . ?
C26 C27 C28 C29 0.0(7) . . . . ?
C31 C27 C28 C29 179.8(5) . . . . ?
C27 C28 C29 C30 -0.6(7) . . . . ?
C27 C28 C29 C32 -179.1(4) . . . . ?
C28 C29 C30 C25 -0.9(6) . . . . ?
C32 C29 C30 C25 177.6(4) . . . . ?
C26 C25 C30 C29 2.8(6) . . . . ?
B1 C25 C30 C29 178.2(4) . . . . ?
C28 C27 C31 F19 -143.4(7) . . . . ?
C26 C27 C31 F19 36.4(9) . . . . ?
C28 C27 C31 F21 -18.2(9) . . . . ?
C26 C27 C31 F21 161.6(6) . . . . ?
C28 C27 C31 F20 100.8(7) . . . . ?
C26 C27 C31 F20 -79.4(7) . . . . ?
C28 C29 C32 F23 51.6(6) . . . . ?
C30 C29 C32 F23 -126.9(5) . . . . ?
C28 C29 C32 F24 175.6(4) . . . . ?
C30 C29 C32 F24 -2.9(7) . . . . ?
C28 C29 C32 F22 -66.2(6) . . . . ?
C30 C29 C32 F22 115.3(5) . . . . ?
C25 B1 C33 C38 90.4(4) . . . . ?
C49 B1 C33 C38 -148.0(4) . . . . ?
C41 B1 C33 C38 -31.5(5) . . . . ?
C25 B1 C33 C34 -81.3(4) . . . . ?
C49 B1 C33 C34 40.2(5) . . . . ?
C41 B1 C33 C34 156.8(3) . . . . ?
C38 C33 C34 C35 0.4(6) . . . . ?
B1 C33 C34 C35 172.7(4) . . . . ?
C33 C34 C35 C36 1.2(6) . . . . ?
C33 C34 C35 C39 -178.9(4) . . . . ?
C34 C35 C36 C37 -1.7(6) . . . . ?
C39 C35 C36 C37 178.5(4) . . . . ?
C35 C36 C37 C38 0.5(6) . . . . ?
C35 C36 C37 C40 -179.3(4) . . . . ?
C36 C37 C38 C33 1.2(6) . . . . ?
C40 C37 C38 C33 -179.0(4) . . . . ?
C34 C33 C38 C37 -1.6(6) . . . . ?
B1 C33 C38 C37 -173.8(4) . . . . ?
C34 C35 C39 F25 49.4(5) . . . . ?
C36 C35 C39 F25 -130.7(4) . . . . ?
C34 C35 C39 F26 -69.5(5) . . . . ?
C36 C35 C39 F26 110.3(4) . . . . ?
C34 C35 C39 F27 169.8(4) . . . . ?
C36 C35 C39 F27 -10.3(6) . . . . ?
C36 C37 C40 F29A -6.5(13) . . . . ?
C38 C37 C40 F29A 173.7(11) . . . . ?
C36 C37 C40 F30 170.4(5) . . . . ?
C38 C37 C40 F30 -9.4(8) . . . . ?
C36 C37 C40 F29 46.8(7) . . . . ?
C38 C37 C40 F29 -133.0(5) . . . . ?
C36 C37 C40 F30A -135.7(10) . . . . ?
C38 C37 C40 F30A 44.5(11) . . . . ?
C36 C37 C40 F28 -66.5(6) . . . . ?
C38 C37 C40 F28 113.7(5) . . . . ?
C36 C37 C40 F28A 116.7(8) . . . . ?
C38 C37 C40 F28A -63.1(9) . . . . ?
C33 B1 C41 C46 150.7(4) . . . . ?
C25 B1 C41 C46 33.5(5) . . . . ?
C49 B1 C41 C46 -87.2(4) . . . . ?
C33 B1 C41 C42 -36.0(5) . . . . ?
C25 B1 C41 C42 -153.3(4) . . . . ?
C49 B1 C41 C42 86.1(4) . . . . ?
C46 C41 C42 C43 -0.9(6) . . . . ?
B1 C41 C42 C43 -174.6(4) . . . . ?
C41 C42 C43 C44 0.5(6) . . . . ?
C41 C42 C43 C47 -176.4(4) . . . . ?
C42 C43 C44 C45 -0.2(6) . . . . ?
C47 C43 C44 C45 176.7(4) . . . . ?
C43 C44 C45 C46 0.5(6) . . . . ?
C43 C44 C45 C48 -179.4(4) . . . . ?
C44 C45 C46 C41 -1.0(6) . . . . ?
C48 C45 C46 C41 178.9(4) . . . . ?
C42 C41 C46 C45 1.2(6) . . . . ?
B1 C41 C46 C45 174.9(4) . . . . ?
C44 C43 C47 F33 -70.4(5) . . . . ?
C42 C43 C47 F33 106.6(5) . . . . ?
C44 C43 C47 F31 167.7(4) . . . . ?
C42 C43 C47 F31 -15.3(6) . . . . ?
C44 C43 C47 F32 48.5(6) . . . . ?
C42 C43 C47 F32 -134.5(4) . . . . ?
C44 C45 C48 F36 8.8(6) . . . . ?
C46 C45 C48 F36 -171.1(4) . . . . ?
C44 C45 C48 F35 130.9(4) . . . . ?
C46 C45 C48 F35 -48.9(5) . . . . ?
C44 C45 C48 F34 -111.2(4) . . . . ?
C46 C45 C48 F34 68.9(5) . . . . ?
C33 B1 C49 C50 -148.4(4) . . . . ?
C25 B1 C49 C50 -31.6(5) . . . . ?
C41 B1 C49 C50 89.0(4) . . . . ?
C33 B1 C49 C54 38.2(5) . . . . ?
C25 B1 C49 C54 155.1(3) . . . . ?
C41 B1 C49 C54 -84.3(4) . . . . ?
C54 C49 C50 C51 -2.1(6) . . . . ?
B1 C49 C50 C51 -175.9(4) . . . . ?
C49 C50 C51 C52 1.5(7) . . . . ?
C49 C50 C51 C55 -177.0(4) . . . . ?
C50 C51 C52 C53 0.7(7) . . . . ?
C55 C51 C52 C53 179.2(4) . . . . ?
C51 C52 C53 C54 -2.1(6) . . . . ?
C51 C52 C53 C56 176.8(4) . . . . ?
C52 C53 C54 C49 1.5(6) . . . . ?
C56 C53 C54 C49 -177.4(4) . . . . ?
C50 C49 C54 C53 0.7(6) . . . . ?
B1 C49 C54 C53 174.4(4) . . . . ?
C52 C51 C55 F38 -84.7(7) . . . . ?
C50 C51 C55 F38 93.8(7) . . . . ?
C52 C51 C55 F39 39.5(7) . . . . ?
C50 C51 C55 F39 -141.9(5) . . . . ?
C52 C51 C55 F37 154.5(5) . . . . ?
C50 C51 C55 F37 -27.0(7) . . . . ?
C52 C53 C56 F42 171.4(4) . . . . ?
C54 C53 C56 F42 -9.8(6) . . . . ?
C52 C53 C56 F40 48.3(6) . . . . ?
C54 C53 C56 F40 -132.8(4) . . . . ?
C52 C53 C56 F41 -68.6(5) . . . . ?
C54 C53 C56 F41 110.2(5) . . . . ?
C57 C58 C59 C60 179.5(5) . . . . ?
N3 C61 C62 C63 166(2) . . . . ?
C61 C62 C63 C64 -172.6(9) . . . . ?
N3 C61 C62A C63A -149(3) . . . . ?
C61 C62A C63A C64 -177.1(10) . . . . ?
C62 C63 C64 N4 -157(2) . . . . ?
C62A C63A C64 N4 169.7(16) . . . . ?
Cl1 C65 C66 Cl2 73.7(6) . . . . ?
Cl3 C67 C68 Cl4 68.3(6) . . . . ?
